data_2203586
loop_
_publ_author_name
'Ying Peng'
'Su-Yuan Xie'
'Shun-Liu Deng'
'Rong-Bin Huang'
'Lan-Sun Zheng'

_publ_section_title
;
 1,2,3,5,6,7,8,9-Octachlorocyclopenta[<i>def</i>]phenanthren-4-one
;
_journal_issue 5
_journal_name_full 'Acta Crystallographica Section E'
_journal_page_first o899
_journal_page_last o900
_journal_paper_doi 10.1107/S1600536804009973
_journal_volume 60
_journal_year 2004
_chemical_formula_iupac 'C15 Cl8 O'
_chemical_formula_moiety 'C15 Cl8 O'
_chemical_formula_sum 'C15 Cl8 O'
_chemical_formula_weight 479.75
_chemical_name_systematic
;
1,2,3,5,6,7,8,9-Octachloro-cyclopenta[def]phenanthren-4-one
;
_space_group_IT_number 64
_symmetry_cell_setting orthorhombic
_symmetry_space_group_name_Hall '-C 2ac 2'
_symmetry_space_group_name_H-M 'C m c a'
_atom_sites_solution_hydrogens geom
_atom_sites_solution_primary direct
_atom_sites_solution_secondary difmap
_audit_creation_method SHELXL-97
_cell_angle_alpha 90.00
_cell_angle_beta 90.00
_cell_angle_gamma 90.00
_cell_formula_units_Z 8
_cell_length_a 22.979(5)
_cell_length_b 8.7180(17)
_cell_length_c 15.697(3)
_cell_measurement_reflns_used 25
_cell_measurement_temperature 293(2)
_cell_measurement_theta_max 15.0
_cell_measurement_theta_min 8.0
_cell_volume 3144.6(11)
_computing_cell_refinement 'CAD-4 Software'
_computing_data_collection 'CAD-4 Software (Enraf--Nonius, 1988)'
_computing_data_reduction 'XCAD4 (Harms, 1997)'
_computing_molecular_graphics 'ORTEPII (Johnson, 1976)'
_computing_publication_material SHELXL97
_computing_structure_refinement 'SHELXL97 (Sheldrick, 1997)'
_computing_structure_solution 'SHELXS97 (Sheldrick, 1997)'
_diffrn_ambient_temperature 298(2)
_diffrn_measured_fraction_theta_full 0.998
_diffrn_measured_fraction_theta_max 0.998
_diffrn_measurement_device_type 'Enraf--Nonius CAD-4 diffractometer'
_diffrn_measurement_method '\w scan'
_diffrn_radiation_monochromator graphite
_diffrn_radiation_source 'fine-focus sealed tube'
_diffrn_radiation_type MoK\a
_diffrn_radiation_wavelength 0.71073
_diffrn_reflns_av_R_equivalents 0.0000
_diffrn_reflns_av_sigmaI/netI 0.0485
_diffrn_reflns_limit_h_max 0
_diffrn_reflns_limit_h_min -28
_diffrn_reflns_limit_k_max 10
_diffrn_reflns_limit_k_min 0
_diffrn_reflns_limit_l_max 0
_diffrn_reflns_limit_l_min -19
_diffrn_reflns_number 1588
_diffrn_reflns_theta_full 26.00
_diffrn_reflns_theta_max 26.00
_diffrn_reflns_theta_min 1.77
_diffrn_standards_decay_% 0
_diffrn_standards_interval_time 60
_diffrn_standards_number 3
_exptl_absorpt_coefficient_mu 1.432
_exptl_absorpt_correction_T_max 0.7826
_exptl_absorpt_correction_T_min 0.6572
_exptl_absorpt_correction_type empirical
_exptl_absorpt_process_details '(\y scan; North et al., 1968)'
_exptl_crystal_colour yellow
_exptl_crystal_density_diffrn 2.027
_exptl_crystal_density_method 'not measured'
_exptl_crystal_description prism
_exptl_crystal_F_000 1872
_exptl_crystal_size_max 0.32
_exptl_crystal_size_mid 0.26
_exptl_crystal_size_min 0.18
_refine_diff_density_max 0.301
_refine_diff_density_min -0.290
_refine_ls_extinction_method none
_refine_ls_goodness_of_fit_ref 1.042
_refine_ls_matrix_type full
_refine_ls_number_parameters 112
_refine_ls_number_reflns 1588
_refine_ls_number_restraints 0
_refine_ls_restrained_S_all 1.042
_refine_ls_R_factor_all 0.0849
_refine_ls_R_factor_gt 0.0498
_refine_ls_shift/su_max 0.000
_refine_ls_shift/su_mean 0.000
_refine_ls_structure_factor_coef Fsqd
_refine_ls_weighting_details 'calc w=1/[\s^2^(Fo^2^)+(0.0421P)^2^+1.1559P] where P=(Fo^2^+2Fc^2^)/3'
_refine_ls_weighting_scheme calc
_refine_ls_wR_factor_gt 0.0975
_refine_ls_wR_factor_ref 0.1099
_reflns_number_gt 1078
_reflns_number_total 1588
_reflns_threshold_expression I>2\s(I)
_cod_data_source_file cv6304.cif
_cod_data_source_block I
_cod_depositor_comments
;
The following automatic conversions were performed:
'_exptl_absorpt_correction_type' value 'Empirical' changed to 'empirical'
according to '/home/saulius/struct/CIF-dictionaries/cif_core.dic'
dictionary named 'cif_core.dic' version 2.4.1 from 2010-06-29.

Automatic conversion script
Id: cif_fix_enum 1527 2010-12-29 10:47:43Z saulius 

The following automatic conversions were performed:

'_exptl_absorpt_correction_type' value 'Empirical' changed to
'empirical' according to
/home/saulius/struct/CIF-dictionaries/cif_core.dic dictionary named
'cif_core.dic' version 2.4.1 from 2010-06-29.

Automatic conversion script
Id: cif_fix_values 1715 2011-07-08 13:25:40Z adriana 
;
_cod_database_code 2203586
_cod_database_fobs_code 2203586

loop_
_symmetry_equiv_pos_as_xyz
'x, y, z'
'-x, -y+1/2, z+1/2'
'-x, y+1/2, -z+1/2'
'x, -y, -z'
'x+1/2, y+1/2, z'
'-x+1/2, -y+1, z+1/2'
'-x+1/2, y+1, -z+1/2'
'x+1/2, -y+1/2, -z'
'-x, -y, -z'
'x, y-1/2, -z-1/2'
'x, -y-1/2, z-1/2'
'-x, y, z'
'-x+1/2, -y+1/2, -z'
'x+1/2, y, -z-1/2'
'x+1/2, -y, z-1/2'
'-x+1/2, y+1/2, z'

loop_
_atom_site_label
_atom_site_fract_x
_atom_site_fract_y
_atom_site_fract_z
_atom_site_U_iso_or_equiv
_atom_site_adp_type
_atom_site_calc_flag
_atom_site_refinement_flags
_atom_site_occupancy
_atom_site_type_symbol
Cl1 0.43537(5) 0.11507(13) 0.40342(7) 0.0550(3) Uani d . 1 Cl
Cl2 0.36045(5) 0.61323(15) 0.75240(9) 0.0697(4) Uani d . 1 Cl
Cl3 0.27914(5) 0.42763(17) 0.63532(9) 0.0743(4) Uani d . 1 Cl
Cl4 0.32524(5) 0.21792(16) 0.49757(9) 0.0744(5) Uani d . 1 Cl
C1 0.46970(16) 0.2195(4) 0.4813(2) 0.0404(10) Uani d . 1 C
C2 0.38952(18) 0.5000(5) 0.6740(2) 0.0459(10) Uani d . 1 C
C3 0.35317(17) 0.4146(5) 0.6191(3) 0.0468(11) Uani d . 1 C
C4 0.37460(18) 0.3197(4) 0.5559(3) 0.0435(10) Uani d . 1 C
C5 0.43605(17) 0.3064(4) 0.5427(2) 0.0395(9) Uani d . 1 C
C6 0.46890(17) 0.3929(4) 0.5985(2) 0.0376(9) Uani d . 1 C
C7 0.44829(17) 0.4884(5) 0.6634(2) 0.0412(9) Uani d . 1 C
C8 0.5000 0.5560(7) 0.7077(4) 0.0462(15) Uani d S 1 C
O1 0.5000 0.6456(5) 0.7663(3) 0.0623(12) Uani d S 1 O

loop_
_atom_site_aniso_label
_atom_site_aniso_U_11
_atom_site_aniso_U_22
_atom_site_aniso_U_33
_atom_site_aniso_U_12
_atom_site_aniso_U_13
_atom_site_aniso_U_23
Cl1 0.0599(7) 0.0569(7) 0.0481(6) -0.0067(6) -0.0075(5) -0.0114(6)
Cl2 0.0654(8) 0.0785(8) 0.0653(7) 0.0143(7) 0.0153(6) -0.0192(7)
Cl3 0.0405(6) 0.0975(10) 0.0849(9) 0.0068(7) 0.0074(6) -0.0121(8)
Cl4 0.0440(6) 0.0892(10) 0.0899(9) -0.0090(7) -0.0077(7) -0.0285(8)
C1 0.050(2) 0.037(2) 0.034(2) -0.0036(19) -0.0049(17) -0.0022(18)
C2 0.053(2) 0.046(2) 0.039(2) 0.008(2) 0.008(2) 0.002(2)
C3 0.037(2) 0.049(3) 0.054(3) 0.001(2) 0.0002(19) 0.005(2)
C4 0.042(2) 0.041(2) 0.047(2) 0.0007(19) -0.0031(19) 0.004(2)
C5 0.045(2) 0.034(2) 0.040(2) -0.0043(19) -0.0002(19) 0.0049(19)
C6 0.043(2) 0.033(2) 0.036(2) 0.0022(19) 0.0007(18) 0.0048(17)
C7 0.048(2) 0.038(2) 0.038(2) 0.001(2) 0.0022(19) 0.0012(19)
C8 0.064(4) 0.044(3) 0.031(3) 0.000 0.000 -0.002(3)
O1 0.068(3) 0.063(3) 0.056(3) 0.000 0.000 -0.019(2)

loop_
_atom_type_symbol
_atom_type_description
_atom_type_scat_dispersion_real
_atom_type_scat_dispersion_imag
_atom_type_scat_source
C C 0.0033 0.0016 'International Tables Vol C Tables 4.2.6.8 and 6.1.1.4'
Cl Cl 0.1484 0.1585 'International Tables Vol C Tables 4.2.6.8 and 6.1.1.4'
O O 0.0106 0.0060 'International Tables Vol C Tables 4.2.6.8 and 6.1.1.4'

loop_
_geom_angle_atom_site_label_1
_geom_angle_atom_site_label_2
_geom_angle_atom_site_label_3
_geom_angle_site_symmetry_1
_geom_angle_site_symmetry_3
_geom_angle
_geom_angle_publ_flag
C1 C1 C5 12_655 . 122.2(2) y
C1 C1 Cl1 12_655 . 117.36(13) y
C5 C1 Cl1 . . 120.4(3) y
C7 C2 C3 . . 118.1(4) y
C7 C2 Cl2 . . 121.1(3) y
C3 C2 Cl2 . . 120.8(3) y
C4 C3 C2 . . 122.9(4) y
C4 C3 Cl3 . . 119.8(3) y
C2 C3 Cl3 . . 117.3(3) y
C3 C4 C5 . . 120.2(4) y
C3 C4 Cl4 . . 117.3(3) y
C5 C4 Cl4 . . 122.4(3) y
C6 C5 C4 . . 113.8(4) y
C6 C5 C1 . . 114.5(3) y
C4 C5 C1 . . 131.6(4) y
C5 C6 C7 . . 127.0(4) y
C5 C6 C6 . 12_655 123.2(2) y
C7 C6 C6 . 12_655 109.8(2) y
C2 C7 C6 . . 118.0(4) y
C2 C7 C8 . . 134.3(4) y
C6 C7 C8 . . 107.7(4) y
O1 C8 C7 . . 127.5(2) y
O1 C8 C7 . 12_655 127.5(2) y
C7 C8 C7 . 12_655 105.0(5) y

loop_
_geom_bond_atom_site_label_1
_geom_bond_atom_site_label_2
_geom_bond_site_symmetry_2
_geom_bond_distance
_geom_bond_publ_flag
Cl1 C1 . 1.717(4) y
Cl2 C2 . 1.713(4) y
Cl3 C3 . 1.724(4) y
Cl4 C4 . 1.706(4) y
C1 C1 12_655 1.392(8) y
C1 C5 . 1.450(5) y
C2 C7 . 1.365(5) y
C2 C3 . 1.413(6) y
C3 C4 . 1.382(6) y
C4 C5 . 1.432(5) y
C5 C6 . 1.379(5) y
C6 C7 . 1.398(5) y
C6 C6 12_655 1.429(8) y
C7 C8 . 1.498(5) y
C8 O1 . 1.206(7) y
C8 C7 12_655 1.498(5) y
